data_7161107
loop_
_publ_author_name
'Lysenko, Vladyslav'
'Popov, Ioann O.'
'Slobodyanyuk, Evgeniy Y.'
'Rusanov, Eduard B.'
'Pashenko, Olexandr Ye'
'Volochnyuk, Dmytro M.'
'Ryabukhin, Serhiy V.'

_publ_section_title
;
 Cyclooctadiene-derived cage-divergent synthesis of heteroadamantanes and
 alternative polycyclic systems.
;
_journal_issue 17
_journal_name_full 'Organic &amp; biomolecular chemistry'
_journal_page_first 3643
_journal_page_last 3648
_journal_paper_doi 10.1039/d6ob00368k
_journal_volume 24
_journal_year 2026
_chemical_formula_moiety 'C9 H10 Br2 N2 O'
_chemical_formula_sum 'C9 H10 Br2 N2 O'
_chemical_formula_weight 322.01
_space_group_crystal_system triclinic
_space_group_IT_number 2
_space_group_name_Hall '-P 1'
_space_group_name_H-M_alt 'P -1'
_atom_sites_solution_hydrogens geom
_audit_creation_method SHELXL-2016/4
_audit_update_record
;
2025-05-28 deposited with the CCDC.	2026-04-09 downloaded from the CCDC.
;
_cell_angle_alpha 105.496(2)
_cell_angle_beta 95.839(2)
_cell_angle_gamma 91.827(2)
_cell_formula_units_Z 2
_cell_length_a 6.5973(2)
_cell_length_b 7.1306(2)
_cell_length_c 11.5989(3)
_cell_measurement_reflns_used 3795
_cell_measurement_temperature 173(2)
_cell_measurement_theta_max 26.58
_cell_measurement_theta_min 2.97
_cell_volume 522.09(3)
_computing_cell_refinement 'Bruker SAINT'
_computing_data_collection 'Bruker APEX2'
_computing_data_reduction 'Bruker SAINT'
_computing_molecular_graphics 'Bruker SHELXTL'
_computing_publication_material 'Bruker SHELXTL'
_computing_structure_refinement 'SHELXL-2016/4 (Sheldrick, 2016)'
_computing_structure_solution 'SHELXT 2014/4 (Sheldrick, 2014)'
_diffrn_ambient_temperature 173(2)
_diffrn_measured_fraction_theta_full 0.999
_diffrn_measured_fraction_theta_max 0.990
_diffrn_measurement_device_type 'Bruker APEX-II CCD'
_diffrn_measurement_method '\f and \w scans'
_diffrn_radiation_type MoK\a
_diffrn_radiation_wavelength 0.71073
_diffrn_reflns_av_R_equivalents 0.0419
_diffrn_reflns_av_unetI/netI 0.0336
_diffrn_reflns_Laue_measured_fraction_full 0.999
_diffrn_reflns_Laue_measured_fraction_max 0.990
_diffrn_reflns_limit_h_max 8
_diffrn_reflns_limit_h_min -8
_diffrn_reflns_limit_k_max 8
_diffrn_reflns_limit_k_min -9
_diffrn_reflns_limit_l_max 14
_diffrn_reflns_limit_l_min -14
_diffrn_reflns_number 8343
_diffrn_reflns_point_group_measured_fraction_full 0.999
_diffrn_reflns_point_group_measured_fraction_max 0.990
_diffrn_reflns_theta_full 25.242
_diffrn_reflns_theta_max 26.706
_diffrn_reflns_theta_min 2.970
_diffrn_source 'sealed tube'
_exptl_absorpt_coefficient_mu 7.731
_exptl_absorpt_correction_T_max 0.7454
_exptl_absorpt_correction_T_min 0.4017
_exptl_absorpt_correction_type multi-scan
_exptl_absorpt_process_details SADABS
_exptl_crystal_colour colourless
_exptl_crystal_density_diffrn 2.048
_exptl_crystal_description block
_exptl_crystal_F_000 312
_exptl_crystal_size_max 0.350
_exptl_crystal_size_mid 0.240
_exptl_crystal_size_min 0.230
_refine_diff_density_max 0.356
_refine_diff_density_min -0.578
_refine_diff_density_rms 0.097
_refine_ls_extinction_method none
_refine_ls_goodness_of_fit_ref 1.042
_refine_ls_hydrogen_treatment constr
_refine_ls_matrix_type full
_refine_ls_number_parameters 127
_refine_ls_number_reflns 2187
_refine_ls_number_restraints 0
_refine_ls_restrained_S_all 1.042
_refine_ls_R_factor_all 0.0327
_refine_ls_R_factor_gt 0.0233
_refine_ls_shift/su_max 0.003
_refine_ls_shift/su_mean 0.000
_refine_ls_structure_factor_coef Fsqd
_refine_ls_weighting_details 'w=1/[\s^2^(Fo^2^)+(0.0230P)^2^+0.2043P] where P=(Fo^2^+2Fc^2^)/3'
_refine_ls_weighting_scheme calc
_refine_ls_wR_factor_gt 0.0529
_refine_ls_wR_factor_ref 0.0560
_reflns_Friedel_coverage 0.000
_reflns_number_gt 1841
_reflns_number_total 2187
_reflns_threshold_expression 'I > 2\s(I)'
_cod_data_source_file d6ob00368k2.cif
_cod_data_source_block xr322_A
_cod_depositor_comments 'Adding full bibliography for 7161105--7161112.cif.'
_cod_database_code 7161107
_shelx_shelxl_version_number 2016/4
_shelx_space_group_comment
;
The symmetry employed for this shelxl refinement is uniquely defined
by the following loop, which should always be used as a source of
symmetry information in preference to the above space-group names.
They are only intended as comments.
;
_shelx_estimated_absorpt_t_min 0.173
_shelx_estimated_absorpt_t_max 0.269

loop_
_space_group_symop_operation_xyz
'x, y, z'
'-x, -y, -z'

loop_
_atom_site_label
_atom_site_type_symbol
_atom_site_fract_x
_atom_site_fract_y
_atom_site_fract_z
_atom_site_U_iso_or_equiv
_atom_site_adp_type
_atom_site_occupancy
_atom_site_site_symmetry_order
_atom_site_calc_flag
_atom_site_refinement_flags_posn
_atom_site_refinement_flags_adp
_atom_site_refinement_flags_occupancy
_atom_site_disorder_assembly
_atom_site_disorder_group
BR1 Br 0.82237(5) 0.91881(4) 0.08477(2) 0.03173(10) Uani 1 1 d . . . . .
BR2 Br 0.31385(4) 0.30918(4) 0.28460(2) 0.02610(9) Uani 1 1 d . . . . .
N1 N 0.8853(3) 0.6072(3) 0.34533(18) 0.0209(5) Uani 1 1 d . . . . .
N2 N 1.1227(3) 0.7745(3) 0.5264(2) 0.0300(5) Uani 1 1 d . . . . .
O1 O 0.4835(2) 0.6174(2) 0.14465(15) 0.0209(4) Uani 1 1 d . . . . .
C1 C 0.9088(4) 0.6548(4) 0.2291(2) 0.0210(5) Uani 1 1 d . . . . .
H1 H 1.055908 0.681589 0.221687 0.025 Uiso 1 1 calc R U . . .
C2 C 0.7880(4) 0.8344(4) 0.2293(2) 0.0230(5) Uani 1 1 d . . . . .
H2 H 0.842305 0.942225 0.301597 0.028 Uiso 1 1 calc R U . . .
C3 C 0.5655(4) 0.7858(4) 0.2387(2) 0.0225(5) Uani 1 1 d . . . . .
H3 H 0.484417 0.899771 0.232923 0.027 Uiso 1 1 calc R U . . .
C4 C 0.5516(4) 0.7492(4) 0.3619(2) 0.0238(6) Uani 1 1 d . . . . .
H4A H 0.611068 0.863893 0.426799 0.029 Uiso 1 1 calc R U . . .
H4B H 0.407159 0.726035 0.373248 0.029 Uiso 1 1 calc R U . . .
C5 C 0.6700(4) 0.5703(4) 0.3660(2) 0.0194(5) Uani 1 1 d . . . . .
H5 H 0.665208 0.540705 0.445263 0.023 Uiso 1 1 calc R U . . .
C6 C 0.8168(4) 0.4816(4) 0.1275(2) 0.0204(5) Uani 1 1 d . . . . .
H6A H 0.892545 0.364470 0.128987 0.024 Uiso 1 1 calc R U . . .
H6B H 0.825794 0.508974 0.048808 0.024 Uiso 1 1 calc R U . . .
C7 C 0.5936(4) 0.4459(3) 0.1445(2) 0.0193(5) Uani 1 1 d . . . . .
H7 H 0.530139 0.334183 0.077112 0.023 Uiso 1 1 calc R U . . .
C8 C 0.5892(4) 0.3940(4) 0.2630(2) 0.0190(5) Uani 1 1 d . . . . .
H8 H 0.680953 0.285239 0.263420 0.023 Uiso 1 1 calc R U . . .
C9 C 1.0114(4) 0.7009(4) 0.4423(2) 0.0215(5) Uani 1 1 d . . . . .

loop_
_atom_site_aniso_label
_atom_site_aniso_U_11
_atom_site_aniso_U_22
_atom_site_aniso_U_33
_atom_site_aniso_U_23
_atom_site_aniso_U_13
_atom_site_aniso_U_12
BR1 0.04611(19) 0.02623(16) 0.02500(17) 0.01079(12) 0.00627(13) -0.00578(13)
BR2 0.02100(14) 0.03038(16) 0.02720(16) 0.00878(12) 0.00324(11) -0.00393(11)
N1 0.0171(10) 0.0323(12) 0.0126(11) 0.0062(9) -0.0002(8) -0.0010(9)
N2 0.0267(12) 0.0354(13) 0.0234(13) 0.0030(11) -0.0033(10) -0.0008(10)
O1 0.0227(9) 0.0202(9) 0.0188(9) 0.0053(8) -0.0034(7) 0.0029(7)
C1 0.0202(12) 0.0294(14) 0.0131(12) 0.0051(11) 0.0030(10) -0.0021(10)
C2 0.0304(14) 0.0217(13) 0.0158(13) 0.0031(11) 0.0043(11) -0.0028(11)
C3 0.0249(13) 0.0200(12) 0.0227(14) 0.0051(11) 0.0043(11) 0.0058(10)
C4 0.0225(13) 0.0242(13) 0.0215(14) -0.0002(11) 0.0057(11) 0.0004(11)
C5 0.0171(12) 0.0276(13) 0.0128(12) 0.0044(10) 0.0021(9) 0.0000(10)
C6 0.0247(13) 0.0214(12) 0.0147(13) 0.0035(10) 0.0044(10) 0.0021(10)
C7 0.0244(13) 0.0177(12) 0.0145(12) 0.0028(10) 0.0003(10) 0.0012(10)
C8 0.0151(11) 0.0224(12) 0.0206(14) 0.0074(11) 0.0037(10) 0.0001(10)
C9 0.0208(13) 0.0260(13) 0.0191(14) 0.0077(11) 0.0037(11) 0.0041(11)

loop_
_atom_type_symbol
_atom_type_description
_atom_type_scat_dispersion_real
_atom_type_scat_dispersion_imag
_atom_type_scat_source
C C 0.0033 0.0016 'International Tables Vol C Tables 4.2.6.8 and 6.1.1.4'
H H 0.0000 0.0000 'International Tables Vol C Tables 4.2.6.8 and 6.1.1.4'
N N 0.0061 0.0033 'International Tables Vol C Tables 4.2.6.8 and 6.1.1.4'
O O 0.0106 0.0060 'International Tables Vol C Tables 4.2.6.8 and 6.1.1.4'
Br Br -0.2901 2.4595 'International Tables Vol C Tables 4.2.6.8 and 6.1.1.4'

loop_
_geom_angle_atom_site_label_1
_geom_angle_atom_site_label_2
_geom_angle_atom_site_label_3
_geom_angle
_geom_angle_site_symmetry_1
_geom_angle_site_symmetry_3
_geom_angle_publ_flag
C9 N1 C5 116.1(2) . . ?
C9 N1 C1 118.0(2) . . ?
C5 N1 C1 114.67(18) . . ?
C3 O1 C7 112.99(17) . . ?
N1 C1 C6 107.5(2) . . ?
N1 C1 C2 106.81(19) . . ?
C6 C1 C2 110.1(2) . . ?
N1 C1 H1 110.8 . . ?
C6 C1 H1 110.8 . . ?
C2 C1 H1 110.8 . . ?
C3 C2 C1 108.8(2) . . ?
C3 C2 BR1 112.10(17) . . ?
C1 C2 BR1 110.14(17) . . ?
C3 C2 H2 108.6 . . ?
C1 C2 H2 108.6 . . ?
BR1 C2 H2 108.6 . . ?
O1 C3 C2 111.7(2) . . ?
O1 C3 C4 110.0(2) . . ?
C2 C3 C4 108.1(2) . . ?
O1 C3 H3 109.0 . . ?
C2 C3 H3 109.0 . . ?
C4 C3 H3 109.0 . . ?
C5 C4 C3 107.7(2) . . ?
C5 C4 H4A 110.2 . . ?
C3 C4 H4A 110.2 . . ?
C5 C4 H4B 110.2 . . ?
C3 C4 H4B 110.2 . . ?
H4A C4 H4B 108.5 . . ?
N1 C5 C8 104.74(18) . . ?
N1 C5 C4 109.0(2) . . ?
C8 C5 C4 111.3(2) . . ?
N1 C5 H5 110.5 . . ?
C8 C5 H5 110.5 . . ?
C4 C5 H5 110.5 . . ?
C1 C6 C7 108.4(2) . . ?
C1 C6 H6A 110.0 . . ?
C7 C6 H6A 110.0 . . ?
C1 C6 H6B 110.0 . . ?
C7 C6 H6B 110.0 . . ?
H6A C6 H6B 108.4 . . ?
O1 C7 C8 110.96(19) . . ?
O1 C7 C6 110.21(19) . . ?
C8 C7 C6 107.8(2) . . ?
O1 C7 H7 109.3 . . ?
C8 C7 H7 109.3 . . ?
C6 C7 H7 109.3 . . ?
C7 C8 C5 109.1(2) . . ?
C7 C8 BR2 111.74(16) . . ?
C5 C8 BR2 110.23(16) . . ?
C7 C8 H8 108.6 . . ?
C5 C8 H8 108.6 . . ?
BR2 C8 H8 108.6 . . ?
N2 C9 N1 177.2(3) . . ?

loop_
_geom_bond_atom_site_label_1
_geom_bond_atom_site_label_2
_geom_bond_distance
_geom_bond_site_symmetry_2
_geom_bond_publ_flag
BR1 C2 1.957(2) . ?
BR2 C8 1.958(2) . ?
N1 C9 1.333(3) . ?
N1 C5 1.491(3) . ?
N1 C1 1.497(3) . ?
N2 C9 1.150(3) . ?
O1 C3 1.437(3) . ?
O1 C7 1.441(3) . ?
C1 C6 1.521(3) . ?
C1 C2 1.529(4) . ?
C1 H1 1.0000 . ?
C2 C3 1.519(4) . ?
C2 H2 1.0000 . ?
C3 C4 1.531(3) . ?
C3 H3 1.0000 . ?
C4 C5 1.526(3) . ?
C4 H4A 0.9900 . ?
C4 H4B 0.9900 . ?
C5 C8 1.522(3) . ?
C5 H5 1.0000 . ?
C6 C7 1.528(3) . ?
C6 H6A 0.9900 . ?
C6 H6B 0.9900 . ?
C7 C8 1.518(3) . ?
C7 H7 1.0000 . ?
C8 H8 1.0000 . ?
